data_4071856
loop_
_publ_author_name
'Wang, Cun'
'Luo, He-Kuan'
'van Meurs, Martin'
'Stubbs, Ludger P.'
'Wong, Pui-Kwan'

_publ_section_title
;
 The New Tridentate Ligand CpSiNSiCp and Its Zirconium Complexes:
 Incorporation of Two Bridged Constrained-Geometry Units into One Molecule
;
_journal_issue 13
_journal_name_full Organometallics
_journal_page_first 2908
_journal_paper_doi 10.1021/om8004299
_journal_volume 27
_journal_year 2008
_chemical_formula_sum 'C14 H20 Cl N Si2 Zr'
_chemical_formula_weight 385.16
_chemical_name_systematic
; 
 ? 
;
_space_group_IT_number 88
_symmetry_cell_setting tetragonal
_symmetry_space_group_name_Hall '-I 4ad'
_symmetry_space_group_name_H-M 'I 41/a :2'
_atom_sites_solution_hydrogens geom
_atom_sites_solution_primary direct
_atom_sites_solution_secondary difmap
_audit_creation_method SHELXL-97
_cell_angle_alpha 90.00
_cell_angle_beta 90.00
_cell_angle_gamma 90.00
_cell_formula_units_Z 16
_cell_length_a 31.3250(8)
_cell_length_b 31.3250(8)
_cell_length_c 7.0407(3)
_cell_measurement_reflns_used 8559
_cell_measurement_temperature 223(2)
_cell_measurement_theta_max 27.43
_cell_measurement_theta_min 2.60
_cell_volume 6908.7(4)
_computing_cell_refinement 'Bruker SMART'
_computing_data_collection 'Bruker SMART'
_computing_data_reduction 'Bruker SAINT'
_computing_molecular_graphics 'Bruker SHELXTL'
_computing_publication_material 'Bruker SHELXTL'
_computing_structure_refinement 'SHELXL-97 (Sheldrick, 1997)'
_computing_structure_solution 'SHELXS-97 (Sheldrick, 1990)'
_diffrn_ambient_temperature 223(2)
_diffrn_measured_fraction_theta_full 1.000
_diffrn_measured_fraction_theta_max 1.000
_diffrn_measurement_device_type 'CCD area detector'
_diffrn_measurement_method 'phi and omega scans'
_diffrn_radiation_monochromator graphite
_diffrn_radiation_source 'fine-focus sealed tube'
_diffrn_radiation_type MoK\a
_diffrn_radiation_wavelength 0.71073
_diffrn_reflns_av_R_equivalents 0.0286
_diffrn_reflns_av_sigmaI/netI 0.0203
_diffrn_reflns_limit_h_max 40
_diffrn_reflns_limit_h_min -40
_diffrn_reflns_limit_k_max 39
_diffrn_reflns_limit_k_min -40
_diffrn_reflns_limit_l_max 9
_diffrn_reflns_limit_l_min -6
_diffrn_reflns_number 23346
_diffrn_reflns_theta_full 27.49
_diffrn_reflns_theta_max 27.49
_diffrn_reflns_theta_min 1.30
_exptl_absorpt_coefficient_mu 0.917
_exptl_absorpt_correction_T_max 0.7336
_exptl_absorpt_correction_T_min 0.6993
_exptl_absorpt_correction_type 'Sadabs, (Sheldrick 2001)'
_exptl_crystal_colour Colourless
_exptl_crystal_density_diffrn 1.481
_exptl_crystal_density_meas 0
_exptl_crystal_density_method 'not measured'
_exptl_crystal_description Rod
_exptl_crystal_F_000 3136
_exptl_crystal_size_max 0.42
_exptl_crystal_size_mid 0.40
_exptl_crystal_size_min 0.36
_refine_diff_density_max 0.381
_refine_diff_density_min -0.256
_refine_diff_density_rms 0.067
_refine_ls_extinction_method none
_refine_ls_goodness_of_fit_ref 1.116
_refine_ls_hydrogen_treatment mixed
_refine_ls_matrix_type full
_refine_ls_number_parameters 176
_refine_ls_number_reflns 3963
_refine_ls_number_restraints 0
_refine_ls_restrained_S_all 1.116
_refine_ls_R_factor_all 0.0331
_refine_ls_R_factor_gt 0.0298
_refine_ls_shift/su_max 0.001
_refine_ls_shift/su_mean 0.000
_refine_ls_structure_factor_coef Fsqd
_refine_ls_weighting_details 'calc w=1/[\s^2^(Fo^2^)+(0.0322P)^2^+9.3772P] where P=(Fo^2^+2Fc^2^)/3'
_refine_ls_weighting_scheme calc
_refine_ls_wR_factor_gt 0.0711
_refine_ls_wR_factor_ref 0.0727
_reflns_number_gt 3646
_reflns_number_total 3963
_reflns_threshold_expression >2sigma(I)
_cod_data_source_file om8004299.cif
_cod_data_source_block 7168a
_cod_depositor_comments
;
The following automatic conversions were performed:

'_symmetry_cell_setting' value 'Tetragonal' changed to 'tetragonal'
according to /home/saulius/struct/CIF-dictionaries/cif_core.dic
dictionary named 'cif_core.dic' version 2.4.1 from 2010-06-29.

Automatic conversion script
Id: cif_fix_values 1715 2011-07-08 13:25:40Z adriana 
;
_cod_original_sg_symbol_H-M I4(1)/a
_cod_database_code 4071856

loop_
_symmetry_equiv_pos_as_xyz
'x, y, z'
'-x+1/2, -y, z+1/2'
'-y+3/4, x+1/4, z+1/4'
'y+3/4, -x+3/4, z+3/4'
'x+1/2, y+1/2, z+1/2'
'-x+1, -y+1/2, z+1'
'-y+5/4, x+3/4, z+3/4'
'y+5/4, -x+5/4, z+5/4'
'-x, -y, -z'
'x-1/2, y, -z-1/2'
'y-3/4, -x-1/4, -z-1/4'
'-y-3/4, x-3/4, -z-3/4'
'-x+1/2, -y+1/2, -z+1/2'
'x, y+1/2, -z'
'y-1/4, -x+1/4, -z+1/4'
'-y-1/4, x-1/4, -z-1/4'

loop_
_atom_site_label
_atom_site_type_symbol
_atom_site_fract_x
_atom_site_fract_y
_atom_site_fract_z
_atom_site_U_iso_or_equiv
_atom_site_adp_type
_atom_site_occupancy
_atom_site_symmetry_multiplicity
_atom_site_calc_flag
_atom_site_refinement_flags
Zr1 Zr 0.886071(6) 0.651734(6) 0.09359(3) 0.02234(7) Uani 1 1 d .
Si1 Si 0.940836(18) 0.570846(18) 0.09396(9) 0.02816(13) Uani 1 1 d .
Si2 Si 0.837272(18) 0.567071(19) 0.09926(9) 0.02835(13) Uani 1 1 d .
Cl1 Cl 0.88446(2) 0.67942(2) 0.42077(8) 0.04467(16) Uani 1 1 d .
N1 N 0.88853(6) 0.58490(5) 0.1317(3) 0.0266(4) Uani 1 1 d .
C1 C 0.95828(6) 0.62544(7) 0.0156(3) 0.0308(5) Uani 1 1 d .
C2 C 0.96476(7) 0.65953(7) 0.1441(4) 0.0347(5) Uani 1 1 d .
H2 H 0.9794 0.6572 0.2683 0.042 Uiso 1 1 calc R
C3 C 0.95212(7) 0.69845(7) 0.0571(4) 0.0384(5) Uani 1 1 d .
H3 H 0.9560 0.7274 0.1111 0.046 Uiso 1 1 calc R
C4 C 0.93805(7) 0.68910(8) -0.1260(4) 0.0377(5) Uani 1 1 d .
H4 H 0.9305 0.7103 -0.2247 0.045 Uiso 1 1 calc R
C5 C 0.94123(7) 0.64454(7) -0.1530(3) 0.0341(5) Uani 1 1 d .
H5 H 0.9374 0.6297 -0.2759 0.041 Uiso 1 1 calc R
C6 C 0.81586(6) 0.62003(7) 0.0173(3) 0.0294(4) Uani 1 1 d .
C7 C 0.80662(7) 0.65462(8) 0.1412(3) 0.0342(5) Uani 1 1 d .
H7 H 0.7920 0.6520 0.2652 0.041 Uiso 1 1 calc R
C8 C 0.81682(7) 0.69346(7) 0.0506(4) 0.0352(5) Uani 1 1 d .
H8 H 0.8109 0.7224 0.1012 0.042 Uiso 1 1 calc R
C9 C 0.83209(7) 0.68411(7) -0.1317(3) 0.0321(5) Uani 1 1 d .
H9 H 0.8383 0.7051 -0.2330 0.038 Uiso 1 1 calc R
C10 C 0.83199(7) 0.63922(7) -0.1524(3) 0.0298(4) Uani 1 1 d .
H10 H 0.8371 0.6239 -0.2732 0.036 Uiso 1 1 calc R
C11 C 0.96900(8) 0.55493(8) 0.3144(4) 0.0422(6) Uani 1 1 d .
H11A H 0.9658 0.5772 0.4090 0.063 Uiso 1 1 calc R
H11B H 0.9991 0.5507 0.2871 0.063 Uiso 1 1 calc R
H11C H 0.9568 0.5286 0.3623 0.063 Uiso 1 1 calc R
C12 C 0.94768(8) 0.53026(8) -0.0959(4) 0.0437(6) Uani 1 1 d .
H12A H 0.9337 0.5040 -0.0583 0.066 Uiso 1 1 calc R
H12B H 0.9779 0.5249 -0.1156 0.066 Uiso 1 1 calc R
H12C H 0.9351 0.5407 -0.2128 0.066 Uiso 1 1 calc R
C13 C 0.83110(9) 0.52574(8) -0.0863(4) 0.0474(6) Uani 1 1 d .
H13A H 0.8428 0.5362 -0.2051 0.071 Uiso 1 1 calc R
H13B H 0.8011 0.5192 -0.1028 0.071 Uiso 1 1 calc R
H13C H 0.8462 0.5001 -0.0482 0.071 Uiso 1 1 calc R
C14 C 0.81299(8) 0.54916(9) 0.3264(4) 0.0458(6) Uani 1 1 d .
H14A H 0.8301 0.5263 0.3802 0.069 Uiso 1 1 calc R
H14B H 0.7843 0.5389 0.3029 0.069 Uiso 1 1 calc R
H14C H 0.8120 0.5729 0.4146 0.069 Uiso 1 1 calc R

loop_
_atom_site_aniso_label
_atom_site_aniso_U_11
_atom_site_aniso_U_22
_atom_site_aniso_U_33
_atom_site_aniso_U_23
_atom_site_aniso_U_13
_atom_site_aniso_U_12
Zr1 0.02188(10) 0.02215(11) 0.02300(11) -0.00036(7) -0.00173(7) 0.00158(7)
Si1 0.0249(3) 0.0261(3) 0.0334(3) 0.0036(2) 0.0005(2) 0.0047(2)
Si2 0.0264(3) 0.0273(3) 0.0314(3) 0.0027(2) -0.0006(2) -0.0028(2)
Cl1 0.0587(4) 0.0478(3) 0.0275(3) -0.0099(2) -0.0038(3) 0.0023(3)
N1 0.0245(8) 0.0239(8) 0.0312(9) 0.0005(7) 0.0008(7) 0.0009(7)
C1 0.0203(9) 0.0332(11) 0.0387(12) 0.0067(9) 0.0048(9) 0.0025(8)
C2 0.0206(10) 0.0375(12) 0.0460(14) 0.0050(10) -0.0063(9) -0.0037(9)
C3 0.0284(11) 0.0284(11) 0.0585(16) 0.0037(11) -0.0010(11) -0.0047(9)
C4 0.0299(11) 0.0375(12) 0.0457(14) 0.0164(11) 0.0058(10) -0.0004(9)
C5 0.0296(11) 0.0390(12) 0.0338(12) 0.0074(10) 0.0087(9) 0.0036(9)
C6 0.0200(9) 0.0334(11) 0.0347(12) -0.0003(9) -0.0053(8) -0.0008(8)
C7 0.0220(10) 0.0418(12) 0.0387(13) -0.0006(10) 0.0025(9) 0.0070(9)
C8 0.0287(11) 0.0315(11) 0.0452(14) -0.0041(10) -0.0047(10) 0.0122(9)
C9 0.0299(11) 0.0326(11) 0.0337(12) 0.0050(9) -0.0086(9) 0.0043(9)
C10 0.0290(10) 0.0332(11) 0.0272(11) 0.0005(9) -0.0093(8) 0.0009(8)
C11 0.0380(13) 0.0399(13) 0.0486(15) 0.0100(11) -0.0100(11) 0.0046(10)
C12 0.0454(14) 0.0369(13) 0.0487(15) -0.0021(11) 0.0101(12) 0.0074(11)
C13 0.0535(16) 0.0350(13) 0.0537(16) -0.0048(12) -0.0121(13) -0.0045(11)
C14 0.0370(13) 0.0505(15) 0.0499(16) 0.0153(12) 0.0077(11) -0.0022(11)

loop_
_atom_type_symbol
_atom_type_description
_atom_type_scat_dispersion_real
_atom_type_scat_dispersion_imag
_atom_type_scat_source
C C 0.0033 0.0016 'International Tables Vol C Tables 4.2.6.8 and 6.1.1.4'
H H 0.0000 0.0000 'International Tables Vol C Tables 4.2.6.8 and 6.1.1.4'
N N 0.0061 0.0033 'International Tables Vol C Tables 4.2.6.8 and 6.1.1.4'
Si Si 0.0817 0.0704 'International Tables Vol C Tables 4.2.6.8 and 6.1.1.4'
Cl Cl 0.1484 0.1585 'International Tables Vol C Tables 4.2.6.8 and 6.1.1.4'
Zr Zr -2.9673 0.5597 'International Tables Vol C Tables 4.2.6.8 and 6.1.1.4'

loop_
_geom_angle_atom_site_label_1
_geom_angle_atom_site_label_2
_geom_angle_atom_site_label_3
_geom_angle
N1 Zr1 C10 87.51(7)
N1 Zr1 C5 88.46(7)
C10 Zr1 C5 88.40(8)
N1 Zr1 Cl1 103.36(5)
C10 Zr1 Cl1 134.63(6)
C5 Zr1 Cl1 135.00(6)
N1 Zr1 C1 70.37(7)
C10 Zr1 C1 114.96(8)
C5 Zr1 C1 33.79(7)
Cl1 Zr1 C1 110.15(6)
N1 Zr1 C6 70.24(7)
C10 Zr1 C6 33.74(7)
C5 Zr1 C6 115.76(8)
Cl1 Zr1 C6 109.07(6)
C1 Zr1 C6 129.24(7)
N1 Zr1 C2 92.45(7)
C10 Zr1 C2 142.73(8)
C5 Zr1 C2 54.37(8)
Cl1 Zr1 C2 81.53(6)
C1 Zr1 C2 33.05(8)
C6 Zr1 C2 161.15(7)
N1 Zr1 C7 93.14(7)
C10 Zr1 C7 54.28(8)
C5 Zr1 C7 142.47(8)
Cl1 Zr1 C7 80.93(6)
C1 Zr1 C7 161.61(8)
C6 Zr1 C7 33.11(7)
C2 Zr1 C7 162.39(8)
N1 Zr1 C9 120.08(7)
C10 Zr1 C9 32.90(7)
C5 Zr1 C9 93.65(8)
Cl1 Zr1 C9 115.57(6)
C1 Zr1 C9 127.33(8)
C6 Zr1 C9 55.27(7)
C2 Zr1 C9 135.09(8)
C7 Zr1 C9 53.65(8)
N1 Zr1 C4 120.81(7)
C10 Zr1 C4 94.98(8)
C5 Zr1 C4 32.83(8)
Cl1 Zr1 C4 114.93(6)
C1 Zr1 C4 55.20(7)
C6 Zr1 C4 128.69(8)
C2 Zr1 C4 53.72(8)
C7 Zr1 C4 134.56(8)
C9 Zr1 C4 82.06(8)
N1 Zr1 C3 123.55(7)
C10 Zr1 C3 125.54(8)
C5 Zr1 C3 53.91(8)
Cl1 Zr1 C3 84.75(7)
C1 Zr1 C3 54.91(7)
C6 Zr1 C3 158.66(8)
C2 Zr1 C3 32.66(7)
C7 Zr1 C3 142.87(8)
C9 Zr1 C3 104.44(8)
C4 Zr1 C3 31.85(8)
N1 Zr1 C8 123.64(7)
C10 Zr1 C8 53.92(8)
C5 Zr1 C8 124.10(8)
Cl1 Zr1 C8 85.01(6)
C1 Zr1 C8 157.47(8)
C6 Zr1 C8 54.79(7)
C2 Zr1 C8 143.57(8)
C7 Zr1 C8 32.33(8)
C9 Zr1 C8 32.00(8)
C4 Zr1 C8 103.75(8)
C3 Zr1 C8 112.61(8)
N1 Si1 C11 113.19(11)
N1 Si1 C12 113.39(11)
C11 Si1 C12 111.31(12)
N1 Si1 C1 95.14(9)
C11 Si1 C1 110.64(11)
C12 Si1 C1 112.23(11)
N1 Si2 C13 114.82(11)
N1 Si2 C14 111.54(11)
C13 Si2 C14 110.71(13)
N1 Si2 C6 95.01(9)
C13 Si2 C6 111.32(11)
C14 Si2 C6 112.63(11)
Si2 N1 Si1 142.10(11)
Si2 N1 Zr1 105.77(8)
Si1 N1 Zr1 105.63(8)
C2 C1 C5 105.57(19)
C2 C1 Si1 122.77(18)
C5 C1 Si1 121.01(17)
C2 C1 Zr1 74.77(12)
C5 C1 Zr1 72.75(12)
Si1 C1 Zr1 88.39(8)
C1 C2 C3 109.4(2)
C1 C2 Zr1 72.18(12)
C3 C2 Zr1 75.39(12)
C4 C3 C2 107.9(2)
C4 C3 Zr1 73.47(13)
C2 C3 Zr1 71.94(12)
C3 C4 C5 108.1(2)
C3 C4 Zr1 74.68(13)
C5 C4 Zr1 70.79(12)
C4 C5 C1 109.1(2)
C4 C5 Zr1 76.38(13)
C1 C5 Zr1 73.46(12)
C7 C6 C10 105.34(19)
C7 C6 Si2 123.84(17)
C10 C6 Si2 120.10(16)
C7 C6 Zr1 75.01(12)
C10 C6 Zr1 72.45(11)
Si2 C6 Zr1 88.30(8)
C8 C7 C6 109.5(2)
C8 C7 Zr1 75.31(12)
C6 C7 Zr1 71.88(11)
C9 C8 C7 108.1(2)
C9 C8 Zr1 73.20(12)
C7 C8 Zr1 72.35(12)
C8 C9 C10 107.6(2)
C8 C9 Zr1 74.80(12)
C10 C9 Zr1 70.59(12)
C9 C10 C6 109.4(2)
C9 C10 Zr1 76.50(12)
C6 C10 Zr1 73.81(12)

loop_
_geom_bond_atom_site_label_1
_geom_bond_atom_site_label_2
_geom_bond_distance
Zr1 N1 2.1120(16)
Zr1 C10 2.454(2)
Zr1 C5 2.460(2)
Zr1 Cl1 2.4619(6)
Zr1 C1 2.469(2)
Zr1 C6 2.472(2)
Zr1 C2 2.503(2)
Zr1 C7 2.513(2)
Zr1 C9 2.530(2)
Zr1 C4 2.532(2)
Zr1 C3 2.547(2)
Zr1 C8 2.551(2)
Si1 N1 1.7172(18)
Si1 C11 1.853(2)
Si1 C12 1.857(3)
Si1 C1 1.878(2)
Si2 N1 1.7154(18)
Si2 C13 1.849(3)
Si2 C14 1.858(3)
Si2 C6 1.880(2)
C1 C2 1.415(3)
C1 C5 1.433(3)
C2 C3 1.421(3)
C3 C4 1.393(4)
C4 C5 1.412(3)
C6 C7 1.421(3)
C6 C10 1.430(3)
C7 C8 1.410(3)
C8 C9 1.401(3)
C9 C10 1.414(3)
